data_7001075
loop_
_publ_author_name
'Adams, Christopher J.'
'Connelly, Neil G.'
'Onganusorn, Sriwipha'

_publ_section_title
;
 The effect of redox-active cyanomanganese(I) ligands on intramolecular
 electron transfer to, and alkyne alignment in,
 M(CO)(RC&#xE002;CR)Tp&#x2032; (M = Mo or W) units
;
_journal_issue 16
_journal_name_full 'Dalton Transactions'
_journal_page_first 3062
_journal_page_last 3073
_journal_paper_doi 10.1039/b816420g
_journal_year 2009
_chemical_formula_sum 'C64.66 H70.31 B3 Cl1.31 F8 Mn Mo N7 O6 P3'
_chemical_formula_weight 1516.11
_chemical_name_systematic
;
?
;
_space_group_IT_number 13
_symmetry_cell_setting monoclinic
_symmetry_space_group_name_Hall '-P 2yc'
_symmetry_space_group_name_H-M 'P 1 2/c 1'
_atom_sites_solution_hydrogens geom
_atom_sites_solution_primary direct
_atom_sites_solution_secondary difmap
_audit_creation_method SHELXL-97
_cell_angle_alpha 90.00
_cell_angle_beta 113.82(3)
_cell_angle_gamma 90.00
_cell_formula_units_Z 4
_cell_length_a 23.922(5)
_cell_length_b 12.909(3)
_cell_length_c 24.742(5)
_cell_measurement_reflns_used 610
_cell_measurement_temperature 100(2)
_cell_measurement_theta_max 14.99
_cell_measurement_theta_min 2.29
_cell_volume 6990(3)
_computing_cell_refinement 'Bruker SMART'
_computing_data_collection 'Bruker SMART'
_computing_data_reduction 'Bruker SAINT'
_computing_molecular_graphics 'Bruker SHELXTL'
_computing_publication_material 'Bruker SHELXTL'
_computing_structure_refinement 'SHELXL-97 (Sheldrick, 1997)'
_computing_structure_solution 'SHELXS-97 (Sheldrick, 1990)'
_diffrn_ambient_temperature 100(2)
_diffrn_measured_fraction_theta_full 0.998
_diffrn_measured_fraction_theta_max 0.998
_diffrn_measurement_device_type 'CCD area detector'
_diffrn_measurement_method 'phi and omega scans'
_diffrn_radiation_monochromator graphite
_diffrn_radiation_source 'fine-focus sealed tube'
_diffrn_radiation_type MoK\a
_diffrn_radiation_wavelength 0.71073
_diffrn_reflns_av_R_equivalents 0.2350
_diffrn_reflns_av_sigmaI/netI 0.5357
_diffrn_reflns_limit_h_max 31
_diffrn_reflns_limit_h_min -31
_diffrn_reflns_limit_k_max 16
_diffrn_reflns_limit_k_min -16
_diffrn_reflns_limit_l_max 32
_diffrn_reflns_limit_l_min -29
_diffrn_reflns_number 48601
_diffrn_reflns_theta_full 27.48
_diffrn_reflns_theta_max 27.48
_diffrn_reflns_theta_min 2.94
_diffrn_standards_decay_% 0
_exptl_absorpt_coefficient_mu 0.555
_exptl_absorpt_correction_type none
_exptl_crystal_colour Green
_exptl_crystal_density_diffrn 1.441
_exptl_crystal_density_meas ?
_exptl_crystal_density_method .
_exptl_crystal_description Plate
_exptl_crystal_F_000 3106
_exptl_crystal_size_max 0.10
_exptl_crystal_size_mid 0.10
_exptl_crystal_size_min 0.01
_refine_diff_density_max 1.401
_refine_diff_density_min -0.815
_refine_diff_density_rms 0.122
_refine_ls_extinction_method none
_refine_ls_goodness_of_fit_ref 0.765
_refine_ls_hydrogen_treatment constr
_refine_ls_matrix_type full
_refine_ls_number_parameters 381
_refine_ls_number_reflns 16012
_refine_ls_number_restraints 1
_refine_ls_restrained_S_all 0.765
_refine_ls_R_factor_all 0.2821
_refine_ls_R_factor_gt 0.0904
_refine_ls_shift/su_max 0.002
_refine_ls_shift/su_mean 0.000
_refine_ls_structure_factor_coef Fsqd
_refine_ls_weighting_details 'calc w=1/[\s^2^(Fo^2^)+(0.0279P)^2^+0.0000P] where P=(Fo^2^+2Fc^2^)/3'
_refine_ls_weighting_scheme calc
_refine_ls_wR_factor_gt 0.1593
_refine_ls_wR_factor_ref 0.2044
_reflns_number_gt 3988
_reflns_number_total 16012
_reflns_threshold_expression >2sigma(I)
_cod_data_source_file b816420g.txt
_cod_data_source_block 21[BF4]2.0.65DCM
_cod_depositor_comments
;
The following automatic conversions were performed:
'_symmetry_cell_setting' value 'Monoclinic' changed to 'monoclinic'
according to '/home/saulius/struct/CIF-dictionaries/cif_core.dic'
dictionary named 'cif_core.dic' version 2.4.1 from 2010-06-29.

Automatic conversion script
Id: cif_fix_enum 1527 2010-12-29 10:47:43Z saulius 
;
_cod_original_cell_volume 6989(2)
_cod_original_sg_symbol_H-M P2/c
_cod_database_code 7001075

loop_
_symmetry_equiv_pos_as_xyz
'x, y, z'
'-x, y, -z+1/2'
'-x, -y, -z'
'x, -y, z-1/2'

loop_
_atom_site_label
_atom_site_type_symbol
_atom_site_fract_x
_atom_site_fract_y
_atom_site_fract_z
_atom_site_U_iso_or_equiv
_atom_site_adp_type
_atom_site_occupancy
_atom_site_symmetry_multiplicity
_atom_site_calc_flag
_atom_site_refinement_flags
_atom_site_disorder_assembly
_atom_site_disorder_group
Mo1 Mo 0.25638(4) 0.65785(7) 0.61955(4) 0.0189(2) Uani 1 1 d . . .
N1 N 0.1561(3) 0.6137(6) 0.6654(4) 0.020(2) Uiso 1 1 d . . .
N2 N 0.2156(3) 0.6019(5) 0.6783(4) 0.018(2) Uiso 1 1 d . . .
C1 C 0.0728(5) 0.5594(8) 0.6953(5) 0.051(4) Uiso 1 1 d . . .
H1A H 0.0567 0.6302 0.6879 0.077 Uiso 1 1 calc R . .
H1B H 0.0716 0.5336 0.7321 0.077 Uiso 1 1 calc R . .
H1C H 0.0478 0.5146 0.6625 0.077 Uiso 1 1 calc R . .
C2 C 0.1367(5) 0.5590(7) 0.7006(5) 0.024(3) Uiso 1 1 d . . .
C3 C 0.1873(5) 0.5089(8) 0.7398(5) 0.032(3) Uiso 1 1 d . . .
H3A H 0.1889 0.4656 0.7715 0.039 Uiso 1 1 calc R . .
C4 C 0.2354(5) 0.5329(8) 0.7247(5) 0.029(3) Uiso 1 1 d . . .
C5 C 0.3020(4) 0.4997(7) 0.7550(5) 0.030(3) Uiso 1 1 d . . .
H5A H 0.3285 0.5588 0.7572 0.045 Uiso 1 1 calc R . .
H5B H 0.3100 0.4437 0.7324 0.045 Uiso 1 1 calc R . .
H5C H 0.3102 0.4753 0.7950 0.045 Uiso 1 1 calc R . .
N3 N 0.1136(3) 0.6463(6) 0.5557(4) 0.019(2) Uiso 1 1 d . . .
N4 N 0.1664(3) 0.6261(5) 0.5465(4) 0.0144(19) Uiso 1 1 d . . .
C6 C 0.0011(4) 0.6430(8) 0.4987(5) 0.032(3) Uiso 1 1 d . . .
H6A H -0.0027 0.7112 0.5143 0.048 Uiso 1 1 calc R . .
H6B H -0.0099 0.5891 0.5206 0.048 Uiso 1 1 calc R . .
H6C H -0.0264 0.6391 0.4568 0.048 Uiso 1 1 calc R . .
C7 C 0.0645(4) 0.6272(7) 0.5055(5) 0.024(3) Uiso 1 1 d . . .
C8 C 0.0845(5) 0.5919(7) 0.4639(5) 0.029(3) Uiso 1 1 d . . .
H8A H 0.0599 0.5700 0.4248 0.035 Uiso 1 1 calc R . .
C9 C 0.1460(4) 0.5949(7) 0.4900(5) 0.021(3) Uiso 1 1 d . . .
C10 C 0.1894(4) 0.5631(7) 0.4631(4) 0.023(3) Uiso 1 1 d . . .
H10A H 0.2313 0.5638 0.4934 0.034 Uiso 1 1 calc R . .
H10B H 0.1861 0.6116 0.4315 0.034 Uiso 1 1 calc R . .
H10C H 0.1791 0.4931 0.4467 0.034 Uiso 1 1 calc R . .
N5 N 0.1524(3) 0.7950(6) 0.6251(4) 0.020(2) Uiso 1 1 d . . .
N6 N 0.2082(3) 0.8025(5) 0.6263(4) 0.018(2) Uiso 1 1 d . . .
C11 C 0.0691(5) 0.9084(8) 0.6307(6) 0.052(4) Uiso 1 1 d . . .
H11A H 0.0644 0.8682 0.6622 0.078 Uiso 1 1 calc R . .
H11B H 0.0379 0.8871 0.5923 0.078 Uiso 1 1 calc R . .
H11C H 0.0644 0.9823 0.6368 0.078 Uiso 1 1 calc R . .
C12 C 0.1298(5) 0.8900(8) 0.6316(5) 0.028(3) Uiso 1 1 d . . .
C13 C 0.1786(4) 0.9578(8) 0.6402(5) 0.027(3) Uiso 1 1 d . . .
H13A H 0.1777 1.0301 0.6468 0.033 Uiso 1 1 calc R . .
C14 C 0.2277(4) 0.9063(7) 0.6379(5) 0.019(2) Uiso 1 1 d . . .
C15 C 0.2859(4) 0.9435(7) 0.6439(5) 0.029(3) Uiso 1 1 d . . .
H15A H 0.2808 1.0085 0.6219 0.044 Uiso 1 1 calc R . .
H15B H 0.3054 0.8919 0.6281 0.044 Uiso 1 1 calc R . .
H15C H 0.3115 0.9556 0.6857 0.044 Uiso 1 1 calc R . .
B1 B 0.1160(5) 0.6909(8) 0.6139(5) 0.020(3) Uiso 1 1 d . . .
H1 H 0.0742 0.7010 0.6131 0.025 Uiso 1 1 calc R . .
C16 C 0.3278(4) 0.7154(7) 0.6845(5) 0.022(3) Uiso 1 1 d . . .
O1 O 0.3687(3) 0.7483(5) 0.7244(3) 0.036(2) Uiso 1 1 d . . .
C17 C 0.2756(4) 0.5095(7) 0.6050(4) 0.015(2) Uiso 1 1 d . . .
C18 C 0.3260(4) 0.5577(7) 0.6309(4) 0.017(2) Uiso 1 1 d . . .
C19 C 0.3909(5) 0.5373(8) 0.6529(5) 0.026(3) Uiso 1 1 d . . .
C20 C 0.4113(4) 0.4340(7) 0.6585(5) 0.026(3) Uiso 1 1 d . . .
H20A H 0.3823 0.3794 0.6484 0.031 Uiso 1 1 calc R . .
C21 C 0.4727(5) 0.4102(8) 0.6785(5) 0.035(3) Uiso 1 1 d . . .
H21A H 0.4856 0.3400 0.6841 0.041 Uiso 1 1 calc R . .
C22 C 0.5150(6) 0.4878(9) 0.6901(6) 0.053(4) Uiso 1 1 d . . .
H22A H 0.5571 0.4711 0.7035 0.064 Uiso 1 1 calc R . .
C23 C 0.4970(5) 0.5887(8) 0.6826(5) 0.038(3) Uiso 1 1 d . . .
H23A H 0.5267 0.6420 0.6907 0.046 Uiso 1 1 calc R . .
C24 C 0.4361(4) 0.6140(8) 0.6633(5) 0.029(3) Uiso 1 1 d . . .
H24A H 0.4243 0.6847 0.6568 0.035 Uiso 1 1 calc R . .
C25 C 0.2458(3) 0.4132(4) 0.5775(3) 0.017(2) Uiso 1 1 d G . .
C26 C 0.1931(3) 0.3793(4) 0.5828(3) 0.021(3) Uiso 1 1 d G . .
H26A H 0.1745 0.4212 0.6025 0.025 Uiso 1 1 calc R . .
C27 C 0.1676(2) 0.2842(5) 0.5593(3) 0.038(3) Uiso 1 1 d G . .
H27A H 0.1316 0.2610 0.5629 0.045 Uiso 1 1 calc R . .
C28 C 0.1948(3) 0.2229(4) 0.5305(3) 0.045(3) Uiso 1 1 d G . .
H28A H 0.1774 0.1578 0.5144 0.055 Uiso 1 1 calc R . .
C29 C 0.2475(3) 0.2567(5) 0.5252(3) 0.045(4) Uiso 1 1 d G . .
H29A H 0.2661 0.2149 0.5055 0.054 Uiso 1 1 calc R . .
C30 C 0.2730(2) 0.3519(5) 0.5487(3) 0.029(3) Uiso 1 1 d G . .
H30A H 0.3090 0.3750 0.5450 0.034 Uiso 1 1 calc R . .
C31 C 0.2740(4) 0.7385(7) 0.5519(5) 0.019(3) Uiso 1 1 d . . .
N7 N 0.2795(3) 0.7740(5) 0.5113(4) 0.015(2) Uiso 1 1 d . . .
Mn1 Mn 0.29027(7) 0.84232(12) 0.44611(7) 0.0230(4) Uani 1 1 d . . .
C32 C 0.2922(5) 0.9666(8) 0.4833(5) 0.029(3) Uiso 1 1 d . . .
O2 O 0.2878(3) 1.0367(5) 0.5088(3) 0.034(2) Uiso 1 1 d . . .
C33 C 0.2809(4) 0.7168(7) 0.4066(5) 0.021(3) Uiso 1 1 d . . .
O3 O 0.2738(3) 0.6417(5) 0.3809(3) 0.0281(18) Uiso 1 1 d . . .
P1 P 0.18823(13) 0.8763(2) 0.39194(14) 0.0273(8) Uiso 1 1 d . . .
O4 O 0.1544(3) 0.7707(5) 0.3654(3) 0.038(2) Uiso 1 1 d . . .
O5 O 0.1511(3) 0.9277(5) 0.4246(3) 0.0316(19) Uiso 1 1 d . . .
O6 O 0.1797(3) 0.9556(5) 0.3405(3) 0.038(2) Uiso 1 1 d . . .
C34 C 0.0901(5) 0.7560(8) 0.3362(6) 0.050(4) Uiso 1 1 d . . .
H34A H 0.0722 0.8074 0.3040 0.060 Uiso 1 1 calc R . .
H34B H 0.0707 0.7646 0.3644 0.060 Uiso 1 1 calc R . .
C34A C 0.0795(5) 0.6448(9) 0.3105(5) 0.054(4) Uiso 1 1 d . . .
H34C H 0.0357 0.6291 0.2940 0.082 Uiso 1 1 calc R . .
H34D H 0.1013 0.5952 0.3421 0.082 Uiso 1 1 calc R . .
H34E H 0.0948 0.6396 0.2794 0.082 Uiso 1 1 calc R . .
C35 C 0.1403(5) 0.8860(8) 0.4729(5) 0.042(3) Uiso 1 1 d D . .
H35A H 0.1730 0.9088 0.5106 0.050 Uiso 1 1 calc R . .
H35B H 0.1408 0.8094 0.4715 0.050 Uiso 1 1 calc R . .
C35A C 0.0795(4) 0.9228(8) 0.4691(5) 0.043(3) Uiso 1 1 d D . .
H35C H 0.0734 0.8989 0.5040 0.064 Uiso 1 1 calc R . .
H35D H 0.0471 0.8948 0.4334 0.064 Uiso 1 1 calc R . .
H35E H 0.0783 0.9986 0.4677 0.064 Uiso 1 1 calc R . .
C36 C 0.1142(8) 1.0044(14) 0.3001(9) 0.133(8) Uiso 1 1 d . . .
H36A H 0.0995 0.9826 0.2583 0.159 Uiso 1 1 calc R . .
H36E H 0.0828 0.9895 0.3156 0.159 Uiso 1 1 calc R . .
C36A C 0.1316(12) 1.097(2) 0.3077(13) 0.308(18) Uiso 1 1 d . . .
H36B H 0.1033 1.1393 0.2754 0.461 Uiso 1 1 calc R . .
H36C H 0.1727 1.1016 0.3083 0.461 Uiso 1 1 calc R . .
H36D H 0.1324 1.1217 0.3454 0.461 Uiso 1 1 calc R . .
P2 P 0.32913(13) 0.9208(2) 0.38289(14) 0.0230(7) Uiso 1 1 d . . .
C37 C 0.4074(4) 0.9073(7) 0.4337(4) 0.019(2) Uiso 1 1 d . . .
H37A H 0.4253 0.9738 0.4530 0.023 Uiso 1 1 calc R . .
H37B H 0.4331 0.8772 0.4148 0.023 Uiso 1 1 calc R . .
P3 P 0.39519(12) 0.81537(19) 0.48571(13) 0.0184(7) Uiso 1 1 d . . .
C38 C 0.3143(5) 1.0572(8) 0.3645(5) 0.028(3) Uiso 1 1 d . . .
C39 C 0.2811(4) 1.0895(8) 0.3051(5) 0.026(3) Uiso 1 1 d . . .
H39A H 0.2692 1.0404 0.2738 0.032 Uiso 1 1 calc R . .
C40 C 0.2661(4) 1.1946(7) 0.2931(5) 0.031(3) Uiso 1 1 d . . .
H40A H 0.2426 1.2180 0.2540 0.037 Uiso 1 1 calc R . .
C41 C 0.2870(5) 1.2639(8) 0.3408(5) 0.037(3) Uiso 1 1 d . . .
H41A H 0.2773 1.3352 0.3328 0.045 Uiso 1 1 calc R . .
C42 C 0.3197(5) 1.2362(8) 0.3967(5) 0.035(3) Uiso 1 1 d . . .
H42A H 0.3336 1.2870 0.4270 0.042 Uiso 1 1 calc R . .
C43 C 0.3334(4) 1.1309(7) 0.4102(5) 0.033(3) Uiso 1 1 d . . .
H43A H 0.3554 1.1097 0.4500 0.040 Uiso 1 1 calc R . .
C44 C 0.3207(3) 0.8598(4) 0.3138(2) 0.018(2) Uiso 1 1 d G . .
C45 C 0.3687(2) 0.8624(4) 0.2957(3) 0.022(3) Uiso 1 1 d G . .
H45A H 0.4071 0.8905 0.3211 0.027 Uiso 1 1 calc R . .
C46 C 0.3605(2) 0.8240(4) 0.2406(3) 0.023(3) Uiso 1 1 d G . .
H46A H 0.3933 0.8258 0.2282 0.028 Uiso 1 1 calc R . .
C47 C 0.3044(3) 0.7829(5) 0.2035(2) 0.028(3) Uiso 1 1 d G . .
H47A H 0.2988 0.7566 0.1658 0.033 Uiso 1 1 calc R . .
C48 C 0.2564(2) 0.7802(5) 0.2215(3) 0.031(3) Uiso 1 1 d G . .
H48A H 0.2180 0.7521 0.1961 0.037 Uiso 1 1 calc R . .
C49 C 0.2646(2) 0.8187(5) 0.2767(3) 0.028(3) Uiso 1 1 d G . .
H49A H 0.2318 0.8168 0.2890 0.033 Uiso 1 1 calc R . .
C50 C 0.4460(4) 0.8465(8) 0.5616(4) 0.022(2) Uiso 1 1 d . . .
C51 C 0.4258(5) 0.8955(7) 0.5998(5) 0.027(3) Uiso 1 1 d . . .
H51A H 0.3838 0.9133 0.5862 0.033 Uiso 1 1 calc R . .
C52 C 0.4643(5) 0.9194(8) 0.6573(5) 0.034(3) Uiso 1 1 d . . .
H52A H 0.4493 0.9524 0.6831 0.041 Uiso 1 1 calc R . .
C53 C 0.5255(4) 0.8940(7) 0.6762(5) 0.027(3) Uiso 1 1 d . . .
H53A H 0.5526 0.9098 0.7156 0.033 Uiso 1 1 calc R . .
C54 C 0.5477(4) 0.8476(8) 0.6405(5) 0.028(3) Uiso 1 1 d . . .
H54A H 0.5900 0.8321 0.6549 0.034 Uiso 1 1 calc R . .
C55 C 0.5087(4) 0.8214(7) 0.5817(5) 0.025(3) Uiso 1 1 d . . .
H55A H 0.5243 0.7879 0.5565 0.030 Uiso 1 1 calc R . .
C56 C 0.4144(4) 0.6835(6) 0.4752(4) 0.013(2) Uiso 1 1 d . . .
C57 C 0.4289(4) 0.6501(8) 0.4289(5) 0.028(3) Uiso 1 1 d . . .
H57A H 0.4359 0.6984 0.4034 0.034 Uiso 1 1 calc R . .
C58 C 0.4329(5) 0.5423(8) 0.4210(6) 0.043(3) Uiso 1 1 d . . .
H58A H 0.4415 0.5174 0.3890 0.052 Uiso 1 1 calc R . .
C59 C 0.4244(4) 0.4731(8) 0.4595(5) 0.033(3) Uiso 1 1 d . . .
H59A H 0.4284 0.4011 0.4538 0.040 Uiso 1 1 calc R . .
C60 C 0.4103(4) 0.5040(8) 0.5063(5) 0.031(3) Uiso 1 1 d . . .
H60A H 0.4058 0.4552 0.5330 0.037 Uiso 1 1 calc R . .
C61 C 0.4028(4) 0.6112(7) 0.5123(5) 0.022(3) Uiso 1 1 d . . .
H61A H 0.3899 0.6351 0.5417 0.026 Uiso 1 1 calc R . .
B2 B 0.5680(5) 0.8239(8) 0.4209(5) 0.016(3) Uiso 1 1 d . . .
F1 F 0.5656(3) 0.9058(5) 0.4591(3) 0.058(2) Uiso 1 1 d . . .
F2 F 0.5897(3) 0.7352(5) 0.4547(3) 0.062(2) Uiso 1 1 d . . .
F3 F 0.5093(3) 0.8086(4) 0.3801(3) 0.0506(19) Uiso 1 1 d . . .
F4 F 0.6051(3) 0.8512(5) 0.3951(3) 0.064(2) Uiso 1 1 d . . .
B3 B 0.0716(6) 0.2216(10) 0.6638(6) 0.029(3) Uiso 1 1 d . . .
F5 F 0.1244(4) 0.2257(6) 0.7151(4) 0.109(3) Uiso 1 1 d . . .
F6 F 0.0419(3) 0.3073(6) 0.6505(4) 0.087(3) Uiso 1 1 d . . .
F7 F 0.0821(3) 0.1751(6) 0.6204(4) 0.087(3) Uiso 1 1 d . . .
F8 F 0.0333(3) 0.1469(5) 0.6788(3) 0.062(2) Uiso 1 1 d . . .
Cl2 Cl 0.0631(3) 1.2233(5) 0.3889(3) 0.084(3) Uiso 0.655(7) 1 d P . .
Cl1 Cl 0.1395(3) 1.3423(7) 0.3476(4) 0.139(4) Uiso 0.655(7) 1 d P . .
C100 C 0.0940(9) 1.3430(17) 0.3837(10) 0.088(8) Uiso 0.655(7) 1 d P . .
H10D H 0.0600 1.3920 0.3637 0.106 Uiso 0.655(7) 1 calc PR . .
H10E H 0.1174 1.3696 0.4241 0.106 Uiso 0.655(7) 1 calc PR . .

loop_
_atom_site_aniso_label
_atom_site_aniso_U_11
_atom_site_aniso_U_22
_atom_site_aniso_U_33
_atom_site_aniso_U_23
_atom_site_aniso_U_13
_atom_site_aniso_U_12
Mo1 0.0257(5) 0.0081(4) 0.0213(6) -0.0020(5) 0.0077(4) -0.0012(5)
Mn1 0.0309(10) 0.0112(8) 0.0255(11) 0.0035(8) 0.0100(9) 0.0005(8)

loop_
_atom_type_symbol
_atom_type_description
_atom_type_scat_dispersion_real
_atom_type_scat_dispersion_imag
_atom_type_scat_source
C C 0.0033 0.0016 'International Tables Vol C Tables 4.2.6.8 and 6.1.1.4'
H H 0.0000 0.0000 'International Tables Vol C Tables 4.2.6.8 and 6.1.1.4'
B B 0.0013 0.0007 'International Tables Vol C Tables 4.2.6.8 and 6.1.1.4'
N N 0.0061 0.0033 'International Tables Vol C Tables 4.2.6.8 and 6.1.1.4'
O O 0.0106 0.0060 'International Tables Vol C Tables 4.2.6.8 and 6.1.1.4'
F F 0.0171 0.0103 'International Tables Vol C Tables 4.2.6.8 and 6.1.1.4'
P P 0.1023 0.0942 'International Tables Vol C Tables 4.2.6.8 and 6.1.1.4'
Mn Mn 0.3368 0.7283 'International Tables Vol C Tables 4.2.6.8 and 6.1.1.4'
Mo Mo -1.6832 0.6857 'International Tables Vol C Tables 4.2.6.8 and 6.1.1.4'
Cl Cl 0.1484 0.1585 'International Tables Vol C Tables 4.2.6.8 and 6.1.1.4'

loop_
_geom_angle_atom_site_label_1
_geom_angle_atom_site_label_2
_geom_angle_atom_site_label_3
_geom_angle
_geom_angle_site_symmetry_1
_geom_angle_site_symmetry_3
_geom_angle_publ_flag
C16 Mo1 C17 108.5(4) . . ?
C16 Mo1 C18 74.5(4) . . ?
C17 Mo1 C18 36.5(3) . . ?
C16 Mo1 C31 94.3(4) . . ?
C17 Mo1 C31 100.8(4) . . ?
C18 Mo1 C31 90.5(4) . . ?
C16 Mo1 N2 93.2(4) . . ?
C17 Mo1 N2 90.0(3) . . ?
C18 Mo1 N2 105.0(3) . . ?
C31 Mo1 N2 164.1(3) . . ?
C16 Mo1 N4 167.4(3) . . ?
C17 Mo1 N4 84.1(3) . . ?
C18 Mo1 N4 117.7(3) . . ?
C31 Mo1 N4 83.5(3) . . ?
N2 Mo1 N4 86.2(3) . . ?
C16 Mo1 N6 85.8(3) . . ?
C17 Mo1 N6 163.6(3) . . ?
C18 Mo1 N6 159.6(3) . . ?
C31 Mo1 N6 85.6(3) . . ?
N2 Mo1 N6 81.0(3) . . ?
N4 Mo1 N6 81.7(3) . . ?
N2 N1 C2 113.6(8) . . ?
N2 N1 B1 120.0(8) . . ?
C2 N1 B1 126.3(8) . . ?
N1 N2 C4 104.3(7) . . ?
N1 N2 Mo1 121.7(6) . . ?
C4 N2 Mo1 132.5(7) . . ?
N1 C2 C3 105.7(9) . . ?
N1 C2 C1 123.9(10) . . ?
C3 C2 C1 130.4(10) . . ?
C2 C3 C4 107.2(10) . . ?
N2 C4 C3 109.1(9) . . ?
N2 C4 C5 122.1(9) . . ?
C3 C4 C5 128.6(10) . . ?
C7 N3 N4 109.1(8) . . ?
C7 N3 B1 128.7(8) . . ?
N4 N3 B1 122.1(8) . . ?
C9 N4 N3 104.6(7) . . ?
C9 N4 Mo1 136.8(6) . . ?
N3 N4 Mo1 118.5(6) . . ?
N3 C7 C8 108.3(9) . . ?
N3 C7 C6 123.8(9) . . ?
C8 C7 C6 127.9(10) . . ?
C9 C8 C7 105.8(10) . . ?
N4 C9 C8 112.1(9) . . ?
N4 C9 C10 121.3(9) . . ?
C8 C9 C10 126.6(10) . . ?
N6 N5 C12 111.8(8) . . ?
N6 N5 B1 123.3(8) . . ?
C12 N5 B1 124.8(8) . . ?
N5 N6 C14 108.7(7) . . ?
N5 N6 Mo1 118.8(6) . . ?
C14 N6 Mo1 132.2(6) . . ?
N5 C12 C13 103.4(8) . . ?
N5 C12 C11 125.3(9) . . ?
C13 C12 C11 131.3(10) . . ?
C14 C13 C12 111.4(9) . . ?
C13 C14 N6 104.6(8) . . ?
C13 C14 C15 130.6(9) . . ?
N6 C14 C15 124.8(9) . . ?
N3 B1 N5 107.2(8) . . ?
N3 B1 N1 107.3(8) . . ?
N5 B1 N1 106.5(8) . . ?
O1 C16 Mo1 177.1(9) . . ?
C18 C17 C25 146.7(9) . . ?
C18 C17 Mo1 71.8(6) . . ?
C25 C17 Mo1 141.5(6) . . ?
C17 C18 C19 138.8(9) . . ?
C17 C18 Mo1 71.7(6) . . ?
C19 C18 Mo1 149.5(7) . . ?
C20 C19 C24 115.9(9) . . ?
C20 C19 C18 119.1(9) . . ?
C24 C19 C18 124.6(9) . . ?
C21 C20 C19 121.5(9) . . ?
C22 C21 C20 120.1(11) . . ?
C23 C22 C21 120.3(12) . . ?
C22 C23 C24 120.5(11) . . ?
C23 C24 C19 121.5(10) . . ?
C26 C25 C30 120.0 . . ?
C26 C25 C17 121.0(5) . . ?
C30 C25 C17 118.9(5) . . ?
C25 C26 C27 120.0 . . ?
C26 C27 C28 120.0 . . ?
C29 C28 C27 120.0 . . ?
C28 C29 C30 120.0 . . ?
C29 C30 C25 120.0 . . ?
N7 C31 Mo1 172.6(8) . . ?
C31 N7 Mn1 176.1(8) . . ?
C32 Mn1 C33 175.0(4) . . ?
C32 Mn1 N7 88.1(4) . . ?
C33 Mn1 N7 90.7(4) . . ?
C32 Mn1 P1 86.1(3) . . ?
C33 Mn1 P1 89.2(3) . . ?
N7 Mn1 P1 96.0(2) . . ?
C32 Mn1 P3 96.6(3) . . ?
C33 Mn1 P3 88.4(3) . . ?
N7 Mn1 P3 93.7(2) . . ?
P1 Mn1 P3 169.99(13) . . ?
C32 Mn1 P2 91.1(3) . . ?
C33 Mn1 P2 91.3(3) . . ?
N7 Mn1 P2 165.7(2) . . ?
P1 Mn1 P2 98.16(12) . . ?
P3 Mn1 P2 72.21(11) . . ?
O2 C32 Mn1 170.3(9) . . ?
O3 C33 Mn1 177.7(10) . . ?
O5 P1 O6 102.9(4) . . ?
O5 P1 O4 106.1(4) . . ?
O6 P1 O4 110.2(4) . . ?
O5 P1 Mn1 117.9(3) . . ?
O6 P1 Mn1 110.7(3) . . ?
O4 P1 Mn1 108.7(3) . . ?
C34 O4 P1 126.2(6) . . ?
C35 O5 P1 127.1(6) . . ?
P1 O6 C36 122.1(8) . . ?
O4 C34 C34A 107.2(8) . . ?
O5 C35 C35A 109.2(9) . . ?
C36A C36 O6 95.6(19) . . ?
C37 P2 C38 108.2(4) . . ?
C37 P2 C44 107.8(4) . . ?
C38 P2 C44 104.4(4) . . ?
C37 P2 Mn1 94.2(3) . . ?
C38 P2 Mn1 119.6(3) . . ?
C44 P2 Mn1 121.1(2) . . ?
P2 C37 P3 97.8(4) . . ?
C56 P3 C50 104.7(4) . . ?
C56 P3 C37 112.4(4) . . ?
C50 P3 C37 110.2(4) . . ?
C56 P3 Mn1 112.0(3) . . ?
C50 P3 Mn1 124.0(3) . . ?
C37 P3 Mn1 93.3(3) . . ?
C43 C38 C39 119.9(10) . . ?
C43 C38 P2 119.2(9) . . ?
C39 C38 P2 120.8(8) . . ?
C40 C39 C38 119.3(10) . . ?
C41 C40 C39 117.7(11) . . ?
C42 C41 C40 124.2(11) . . ?
C41 C42 C43 119.3(12) . . ?
C38 C43 C42 119.6(11) . . ?
C45 C44 C49 120.0 . . ?
C45 C44 P2 119.9(4) . . ?
C49 C44 P2 119.8(4) . . ?
C44 C45 C46 120.0 . . ?
C47 C46 C45 120.0 . . ?
C46 C47 C48 120.0 . . ?
C49 C48 C47 120.0 . . ?
C48 C49 C44 120.0 . . ?
C51 C50 C55 118.7(10) . . ?
C51 C50 P3 122.4(8) . . ?
C55 C50 P3 118.9(8) . . ?
C50 C51 C52 122.4(10) . . ?
C51 C52 C53 118.0(11) . . ?
C54 C53 C52 121.9(11) . . ?
C53 C54 C55 120.8(10) . . ?
C50 C55 C54 118.1(9) . . ?
C57 C56 C61 120.6(9) . . ?
C57 C56 P3 124.9(8) . . ?
C61 C56 P3 113.6(7) . . ?
C56 C57 C58 118.2(10) . . ?
C59 C58 C57 120.3(11) . . ?
C58 C59 C60 122.9(11) . . ?
C59 C60 C61 116.9(10) . . ?
C60 C61 C56 120.9(9) . . ?
F4 B2 F3 111.5(10) . . ?
F4 B2 F2 110.3(9) . . ?
F3 B2 F2 110.2(8) . . ?
F4 B2 F1 109.4(8) . . ?
F3 B2 F1 106.8(8) . . ?
F2 B2 F1 108.5(9) . . ?
F6 B3 F7 116.5(13) . . ?
F6 B3 F5 114.1(12) . . ?
F7 B3 F5 110.8(11) . . ?
F6 B3 F8 106.9(10) . . ?
F7 B3 F8 104.2(10) . . ?
F5 B3 F8 102.9(10) . . ?
Cl1 C100 Cl2 115.1(13) . . ?

loop_
_geom_bond_atom_site_label_1
_geom_bond_atom_site_label_2
_geom_bond_distance
_geom_bond_site_symmetry_2
_geom_bond_publ_flag
Mo1 C16 1.958(11) . ?
Mo1 C17 2.035(9) . ?
Mo1 C18 2.036(9) . ?
Mo1 C31 2.152(10) . ?
Mo1 N2 2.175(8) . ?
Mo1 N4 2.219(8) . ?
Mo1 N6 2.236(7) . ?
N1 N2 1.335(9) . ?
N1 C2 1.340(11) . ?
N1 B1 1.597(13) . ?
N2 C4 1.377(12) . ?
C1 C2 1.481(12) . ?
C2 C3 1.369(13) . ?
C3 C4 1.382(13) . ?
C4 C5 1.522(13) . ?
N3 C7 1.342(12) . ?
N3 N4 1.395(9) . ?
N3 B1 1.532(13) . ?
N4 C9 1.342(12) . ?
C6 C7 1.473(11) . ?
C7 C8 1.376(13) . ?
C8 C9 1.348(12) . ?
C9 C10 1.500(12) . ?
N5 N6 1.328(9) . ?
N5 C12 1.375(11) . ?
N5 B1 1.563(12) . ?
N6 C14 1.409(10) . ?
C11 C12 1.462(12) . ?
C12 C13 1.405(12) . ?
C13 C14 1.369(12) . ?
C14 C15 1.423(11) . ?
C16 O1 1.155(11) . ?
C17 C18 1.275(12) . ?
C17 C25 1.458(10) . ?
C18 C19 1.447(12) . ?
C19 C20 1.408(12) . ?
C19 C24 1.411(12) . ?
C20 C21 1.381(12) . ?
C21 C22 1.368(13) . ?
C22 C23 1.361(14) . ?
C23 C24 1.376(12) . ?
C25 C26 1.3900 . ?
C25 C30 1.3900 . ?
C26 C27 1.3900 . ?
C27 C28 1.3900 . ?
C28 C29 1.3900 . ?
C29 C30 1.3900 . ?
C31 N7 1.159(11) . ?
N7 Mn1 1.945(8) . ?
Mn1 C32 1.841(11) . ?
Mn1 C33 1.859(10) . ?
Mn1 P1 2.303(3) . ?
Mn1 P3 2.323(3) . ?
Mn1 P2 2.348(3) . ?
C32 O2 1.132(11) . ?
C33 O3 1.134(10) . ?
P1 O5 1.569(7) . ?
P1 O6 1.581(8) . ?
P1 O4 1.586(7) . ?
O4 C34 1.423(11) . ?
O5 C35 1.425(11) . ?
O6 C36 1.607(18) . ?
C34 C34A 1.549(14) . ?
C35 C35A 1.497(10) . ?
C36 C36A 1.25(3) . ?
P2 C37 1.794(9) . ?
P2 C38 1.817(10) . ?
P2 C44 1.819(5) . ?
C37 P3 1.858(9) . ?
P3 C56 1.809(9) . ?
P3 C50 1.822(10) . ?
C38 C43 1.405(13) . ?
C38 C39 1.423(14) . ?
C39 C40 1.405(12) . ?
C40 C41 1.402(14) . ?
C41 C42 1.334(15) . ?
C42 C43 1.406(13) . ?
C44 C45 1.3900 . ?
C44 C49 1.3900 . ?
C45 C46 1.3900 . ?
C46 C47 1.3900 . ?
C47 C48 1.3900 . ?
C48 C49 1.3900 . ?
C50 C51 1.378(12) . ?
C50 C55 1.415(11) . ?
C51 C52 1.381(14) . ?
C52 C53 1.385(12) . ?
C53 C54 1.340(12) . ?
C54 C55 1.416(13) . ?
C56 C57 1.391(12) . ?
C56 C61 1.413(12) . ?
C57 C58 1.414(13) . ?
C58 C59 1.379(14) . ?
C59 C60 1.390(13) . ?
C60 C61 1.411(12) . ?
B2 F4 1.334(11) . ?
B2 F3 1.374(12) . ?
B2 F2 1.389(12) . ?
B2 F1 1.433(12) . ?
B3 F6 1.284(13) . ?
B3 F7 1.337(14) . ?
B3 F5 1.383(15) . ?
B3 F8 1.478(13) . ?
Cl2 C100 1.74(2) . ?
Cl1 C100 1.665(19) . ?
